data_7031914
loop_
_publ_author_name
'Singh, Amanpreet'
'Singh, Ajnesh'
'Singh, Narinder'

_publ_section_title
;
 A Cu(ii) complex of an imidazolium-based ionic liquid: synthesis, X-ray
 structure and application in the selective electrochemical sensing of
 guanine.
;
_journal_issue 43
_journal_name_full 'Dalton transactions (Cambridge, England : 2003)'
_journal_page_first 16283
_journal_page_last 16288
_journal_paper_doi 10.1039/c4dt01759e
_journal_volume 43
_journal_year 2014
_chemical_formula_moiety 'C24 H36 Cu2 N8 O10, 4(Cl O4), 4(H2O)'
_chemical_formula_sum 'C24 H40 Cl4 Cu2 N8 O30'
_chemical_formula_weight 1185.47
_chemical_name_systematic
;
 ?
;
_space_group_IT_number 58
_symmetry_cell_setting orthorhombic
_symmetry_space_group_name_Hall '-P 2 2n'
_symmetry_space_group_name_H-M 'P n n m'
_atom_sites_solution_hydrogens geom
_atom_sites_solution_primary direct
_atom_sites_solution_secondary difmap
_audit_creation_method SHELXL-97
_cell_angle_alpha 90.00
_cell_angle_beta 90.00
_cell_angle_gamma 90.00
_cell_formula_units_Z 2
_cell_length_a 12.9191(5)
_cell_length_b 14.6740(6)
_cell_length_c 11.9279(4)
_cell_measurement_reflns_used 4213
_cell_measurement_temperature 293(2)
_cell_measurement_theta_max 26.00
_cell_measurement_theta_min 2.71
_cell_volume 2261.23(15)
_computing_cell_refinement 'APEX2 (Bruker, 2010); SAINT (Bruker, 2009)'
_computing_data_collection 'APEX2 (Bruker, 2010)'
_computing_data_reduction 'SAINT (Bruker, 2009);XPREP(Sheldrick,2008)'
_computing_molecular_graphics 'XP (Siemens)'
_computing_publication_material SHELXL-97
_computing_structure_refinement 'SHELXTL (Sheldrick, 2008), OLEX2 (2009)'
_computing_structure_solution 'SHELXS-97 (Sheldrick, 2008)'
_diffrn_ambient_temperature 293(2)
_diffrn_measured_fraction_theta_full 0.996
_diffrn_measured_fraction_theta_max 0.996
_diffrn_measurement_device_type 'Bruker D8 Venture PHOTON 100 CMOS'
_diffrn_measurement_method 'phi scan'
_diffrn_radiation_monochromator mirrors
_diffrn_radiation_source 'INCOATEC Imus micro-focus source'
_diffrn_radiation_type MoK\a
_diffrn_radiation_wavelength 0.71073
_diffrn_reflns_av_R_equivalents 0.0255
_diffrn_reflns_av_sigmaI/netI 0.0102
_diffrn_reflns_limit_h_max 15
_diffrn_reflns_limit_h_min -15
_diffrn_reflns_limit_k_max 18
_diffrn_reflns_limit_k_min -18
_diffrn_reflns_limit_l_max 14
_diffrn_reflns_limit_l_min -14
_diffrn_reflns_number 37305
_diffrn_reflns_theta_full 26.00
_diffrn_reflns_theta_max 26.00
_diffrn_reflns_theta_min 2.71
_diffrn_standards_decay_% 0
_diffrn_standards_interval_count 0
_diffrn_standards_interval_time 0
_diffrn_standards_number 0
_exptl_absorpt_coefficient_mu 1.283
_exptl_absorpt_correction_T_max 0.87
_exptl_absorpt_correction_T_min 0.85
_exptl_absorpt_correction_type multi-scan
_exptl_absorpt_process_details 'SADABS; (sheldrick, 2003)'
_exptl_crystal_colour blue-green
_exptl_crystal_density_diffrn 1.738
_exptl_crystal_density_meas ?
_exptl_crystal_density_method 'not measured'
_exptl_crystal_description needles
_exptl_crystal_F_000 1200
_exptl_crystal_size_max 0.5
_exptl_crystal_size_mid 0.4
_exptl_crystal_size_min 0.4
_refine_diff_density_max 0.986
_refine_diff_density_min -0.976
_refine_diff_density_rms 0.117
_refine_ls_extinction_method none
_refine_ls_goodness_of_fit_ref 1.047
_refine_ls_hydrogen_treatment constr
_refine_ls_matrix_type full
_refine_ls_number_parameters 207
_refine_ls_number_reflns 2327
_refine_ls_number_restraints 10
_refine_ls_restrained_S_all 1.081
_refine_ls_R_factor_all 0.0644
_refine_ls_R_factor_gt 0.0584
_refine_ls_shift/su_max 0.000
_refine_ls_shift/su_mean 0.000
_refine_ls_structure_factor_coef Fsqd
_refine_ls_weighting_details 'calc w=1/[\s^2^(Fo^2^)+(0.1152P)^2^+5.8064P] where P=(Fo^2^+2Fc^2^)/3'
_refine_ls_weighting_scheme calc
_refine_ls_wR_factor_gt 0.1747
_refine_ls_wR_factor_ref 0.1814
_reflns_number_gt 2042
_reflns_number_total 2327
_reflns_threshold_expression >2sigma(I)
_cod_data_source_file c4dt01759e2.cif
_cod_data_source_block ns16
_cod_depositor_comments
;
The following automatic conversions were performed:

'_symmetry_cell_setting' value 'Orthorhombic' changed to
'orthorhombic' according to
/usr/data/users/saulius/crontab/automatic-downloads/rss-feeds/RSC/lib/dictionaries/cif_core.dic
dictionary named 'cif_core.dic' version 2.4.2 from 2011-04-26.

Automatic conversion script
Id: cif_fix_values 2281 2013-09-26 08:29:07Z andrius 

 Adding full bibliography for 7031914.cif.

The following automatic conversions were performed:

'_exptl_crystal_density_meas' value 'not measured' was changed to '?'
- the value is perceived as not measured.

Automatic conversion script
Id: cif_fix_values 3008 2015-01-20 13:52:24Z robertas 
;
_cod_original_sg_symbol_H-M Pnnm
_cod_database_code 7031914

loop_
_symmetry_equiv_pos_as_xyz
'x, y, z'
'-x, -y, z'
'-x+1/2, y+1/2, -z+1/2'
'x+1/2, -y+1/2, -z+1/2'
'-x, -y, -z'
'x, y, -z'
'x-1/2, -y-1/2, z-1/2'
'-x-1/2, y-1/2, z-1/2'

loop_
_atom_site_label
_atom_site_type_symbol
_atom_site_fract_x
_atom_site_fract_y
_atom_site_fract_z
_atom_site_U_iso_or_equiv
_atom_site_adp_type
_atom_site_occupancy
_atom_site_symmetry_multiplicity
_atom_site_calc_flag
_atom_site_refinement_flags
_atom_site_disorder_assembly
_atom_site_disorder_group
Cu1 Cu 0.00033(4) -0.40999(4) 0.0000 0.0183(3) Uani 1 2 d S . .
O1 O -0.10513(19) -0.42583(15) -0.1175(2) 0.0227(5) Uani 1 1 d . . .
O2 O -0.10844(19) -0.57911(15) -0.1152(2) 0.0243(6) Uani 1 1 d . . .
O3 O 0.0089(4) -0.2628(3) 0.0000 0.0559(14) Uani 1 2 d S . .
N1 N -0.2680(2) -0.58643(18) -0.2624(3) 0.0239(7) Uani 1 1 d . . .
N2 N -0.3749(3) -0.6981(2) -0.2480(3) 0.0370(8) Uani 1 1 d . . .
C1 C -0.3538(3) -0.6142(3) -0.2123(4) 0.0342(9) Uani 1 1 d . . .
H1A H -0.3926 -0.5808 -0.1611 0.041 Uiso 1 1 calc R . .
C2 C -0.2323(3) -0.6550(2) -0.3313(3) 0.0302(8) Uani 1 1 d . . .
H2A H -0.1730 -0.6535 -0.3755 0.036 Uiso 1 1 calc R . .
C3 C -0.2999(3) -0.7246(3) -0.3223(3) 0.0317(8) Uani 1 1 d . . .
H3A H -0.2963 -0.7802 -0.3595 0.038 Uiso 1 1 calc R . .
C4 C -0.4643(5) -0.7534(4) -0.2150(5) 0.075(2) Uani 1 1 d . . .
H4A H -0.4696 -0.7545 -0.1348 0.112 Uiso 1 1 calc R . .
H4B H -0.4556 -0.8144 -0.2425 0.112 Uiso 1 1 calc R . .
H4C H -0.5262 -0.7276 -0.2462 0.112 Uiso 1 1 calc R . .
C5 C -0.2174(3) -0.4990(2) -0.2429(3) 0.0251(8) Uani 1 1 d . . .
H5A H -0.2695 -0.4540 -0.2238 0.030 Uiso 1 1 calc R . .
H5B H -0.1841 -0.4794 -0.3116 0.030 Uiso 1 1 calc R . .
C6 C -0.1372(3) -0.5024(2) -0.1499(3) 0.0209(7) Uani 1 1 d . . .
Cl1 Cl 0.0000 -0.5000 -0.5000 0.0599(8) Uani 1 4 d SD . .
O4 O 0.0045(8) -0.4595(10) -0.6073(9) 0.119(6) Uani 0.50 1 d PD . 1
O5 O 0.0515(17) -0.4156(10) -0.5000 0.126(8) Uani 0.50 2 d SPD . 2
O6 O -0.1110(7) -0.4654(12) -0.5000 0.082(4) Uani 0.50 2 d SPD . 3
Cl2 Cl -0.61455(13) -0.59638(12) 0.0000 0.0617(6) Uani 1 2 d SD . .
O7 O -0.5736(7) -0.5851(5) 0.1145(7) 0.090(4) Uani 0.50 1 d PD A 1
O8 O -0.5058(5) -0.6099(8) 0.0000 0.158(6) Uani 1 2 d SD A 2
O9 O -0.6675(4) -0.6799(3) 0.0000 0.0599(14) Uani 1 2 d SD A 3
O10 O -0.6790(5) -0.5168(3) 0.0000 0.0635(16) Uani 1 2 d SD A 4
Cl3 Cl 0.0000 0.0000 0.0000 0.1118(19) Uani 1 4 d SD . .
O11 O -0.011(2) 0.0653(13) 0.0876(15) 0.240(17) Uani 0.50 1 d PD B 1
O12 O 0.1107(7) -0.0145(15) 0.0000 0.221(19) Uani 0.50 2 d SPD B 2
O13 O 0.052(2) 0.0834(11) 0.0000 0.26(3) Uani 0.50 2 d SPD B 3
O14 O 0.1929(11) -0.1875(9) -0.0608(10) 0.106(4) Uani 0.50 1 d P . 1
O15 O 0.2637(15) -0.227(2) 0.0000 0.144(8) Uani 0.50 2 d SP C 2
O16 O 0.155(4) -0.235(4) 0.0000 0.31(3) Uani 0.50 2 d SP D 3

loop_
_atom_site_aniso_label
_atom_site_aniso_U_11
_atom_site_aniso_U_22
_atom_site_aniso_U_33
_atom_site_aniso_U_23
_atom_site_aniso_U_13
_atom_site_aniso_U_12
Cu1 0.0170(4) 0.0122(4) 0.0256(4) 0.000 0.000 -0.00098(17)
O1 0.0212(12) 0.0184(11) 0.0284(12) 0.0018(9) -0.0031(10) -0.0014(9)
O2 0.0214(12) 0.0193(12) 0.0322(13) 0.0014(9) -0.0053(11) -0.0010(9)
O3 0.065(3) 0.020(2) 0.083(4) 0.000 0.000 0.0017(18)
N1 0.0201(14) 0.0249(15) 0.0269(15) -0.0006(11) -0.0008(12) -0.0028(10)
N2 0.0371(17) 0.0301(17) 0.0437(18) -0.0146(14) 0.0160(15) -0.0141(13)
C1 0.0262(18) 0.0340(19) 0.042(2) -0.0159(17) 0.0122(16) -0.0065(15)
C2 0.0243(17) 0.038(2) 0.0286(18) -0.0054(15) 0.0024(14) 0.0015(14)
C3 0.0326(19) 0.0283(18) 0.0341(18) -0.0112(15) 0.0048(15) 0.0006(14)
C4 0.074(3) 0.065(3) 0.085(4) -0.043(3) 0.049(3) -0.049(3)
C5 0.0240(18) 0.0226(18) 0.0287(19) 0.0041(12) -0.0057(16) -0.0054(12)
C6 0.0152(15) 0.0236(17) 0.0238(16) 0.0016(12) 0.0028(14) -0.0024(11)
Cl1 0.080(2) 0.0533(16) 0.0464(14) 0.000 0.000 -0.0344(12)
O4 0.070(7) 0.144(13) 0.144(11) 0.096(10) 0.001(7) 0.002(8)
O5 0.148(16) 0.149(17) 0.081(10) 0.000 0.000 -0.112(15)
O6 0.045(6) 0.154(13) 0.047(6) 0.000 0.000 0.028(8)
Cl2 0.0326(8) 0.0566(11) 0.0958(15) 0.000 0.000 -0.0246(7)
O7 0.100(6) 0.062(5) 0.107(7) -0.068(5) -0.095(6) 0.060(4)
O8 0.108(8) 0.105(8) 0.261(18) 0.000 0.000 -0.045(5)
O9 0.061(3) 0.057(3) 0.061(3) 0.000 0.000 -0.035(3)
O10 0.096(5) 0.047(3) 0.048(3) 0.000 0.000 -0.008(3)
Cl3 0.158(5) 0.0340(18) 0.144(5) 0.000 0.000 -0.0115(18)
O11 0.41(4) 0.086(10) 0.23(2) -0.010(14) -0.21(3) 0.031(17)
O12 0.101(18) 0.106(16) 0.46(6) 0.000 0.000 -0.027(12)
O13 0.13(2) 0.042(11) 0.61(10) 0.000 0.000 -0.007(10)
O14 0.118(9) 0.108(8) 0.092(7) 0.009(6) 0.018(7) -0.068(7)
O15 0.070(10) 0.19(2) 0.17(2) 0.000 0.000 -0.013(14)
O16 0.31(6) 0.28(5) 0.35(6) 0.000 0.000 -0.17(5)

loop_
_atom_type_symbol
_atom_type_description
_atom_type_scat_dispersion_real
_atom_type_scat_dispersion_imag
_atom_type_scat_source
C C 0.0033 0.0016 'International Tables Vol C Tables 4.2.6.8 and 6.1.1.4'
H H 0.0000 0.0000 'International Tables Vol C Tables 4.2.6.8 and 6.1.1.4'
N N 0.0061 0.0033 'International Tables Vol C Tables 4.2.6.8 and 6.1.1.4'
O O 0.0106 0.0060 'International Tables Vol C Tables 4.2.6.8 and 6.1.1.4'
Cu Cu 0.3201 1.2651 'International Tables Vol C Tables 4.2.6.8 and 6.1.1.4'
Cl Cl 0.1484 0.1585 'International Tables Vol C Tables 4.2.6.8 and 6.1.1.4'

loop_
_geom_angle_atom_site_label_1
_geom_angle_atom_site_label_2
_geom_angle_atom_site_label_3
_geom_angle
_geom_angle_site_symmetry_1
_geom_angle_site_symmetry_3
O2 Cu1 O2 88.69(16) 5_545 2_545
O2 Cu1 O1 168.48(11) 5_545 .
O2 Cu1 O1 89.12(12) 2_545 .
O2 Cu1 O1 89.12(12) 5_545 6
O2 Cu1 O1 168.48(11) 2_545 6
O1 Cu1 O1 90.78(15) . 6
O2 Cu1 O3 92.57(11) 5_545 .
O2 Cu1 O3 92.57(11) 2_545 .
O1 Cu1 O3 98.83(11) . .
O1 Cu1 O3 98.83(11) 6 .
O2 Cu1 Cu1 85.46(7) 5_545 5_545
O2 Cu1 Cu1 85.46(7) 2_545 5_545
O1 Cu1 Cu1 83.09(7) . 5_545
O1 Cu1 Cu1 83.09(7) 6 5_545
O3 Cu1 Cu1 177.24(13) . 5_545
C6 O1 Cu1 123.5(2) . .
C6 O2 Cu1 120.9(2) . 5_545
C1 N1 C2 108.9(3) . .
C1 N1 C5 125.0(3) . .
C2 N1 C5 126.0(3) . .
C1 N2 C3 109.0(3) . .
C1 N2 C4 126.1(3) . .
C3 N2 C4 125.0(3) . .
N1 C1 N2 108.2(3) . .
C3 C2 N1 106.8(3) . .
C2 C3 N2 107.1(3) . .
N1 C5 C6 113.2(3) . .
O2 C6 O1 127.0(3) . .
O2 C6 C5 118.2(3) . .
O1 C6 C5 114.8(3) . .
O5 Cl1 O5 180.000(4) 5_544 .
O5 Cl1 O4 113.0(6) 5_544 6_554
O5 Cl1 O4 67.0(6) . 6_554
O5 Cl1 O4 67.0(6) 5_544 5_544
O5 Cl1 O4 113.0(6) . 5_544
O4 Cl1 O4 50.0(13) 6_554 5_544
O5 Cl1 O4 113.0(6) 5_544 .
O5 Cl1 O4 67.0(6) . .
O4 Cl1 O4 130.0(13) 6_554 .
O4 Cl1 O4 180.0(11) 5_544 .
O5 Cl1 O4 67.0(6) 5_544 2_545
O5 Cl1 O4 113.0(6) . 2_545
O4 Cl1 O4 180.000(2) 6_554 2_545
O4 Cl1 O4 130.0(13) 5_544 2_545
O4 Cl1 O4 50.0(13) . 2_545
O5 Cl1 O6 98.8(11) 5_544 5_544
O5 Cl1 O6 81.2(11) . 5_544
O4 Cl1 O6 95.8(5) 6_554 5_544
O4 Cl1 O6 84.2(5) 5_544 5_544
O4 Cl1 O6 95.8(5) . 5_544
O4 Cl1 O6 84.2(5) 2_545 5_544
O5 Cl1 O6 81.2(11) 5_544 .
O5 Cl1 O6 98.8(11) . .
O4 Cl1 O6 84.2(5) 6_554 .
O4 Cl1 O6 95.8(5) 5_544 .
O4 Cl1 O6 84.2(5) . .
O4 Cl1 O6 95.8(5) 2_545 .
O6 Cl1 O6 180.000(3) 5_544 .
O4 O4 Cl1 65.0(7) 2_545 .
O9 Cl2 O8 111.1(6) . .
O9 Cl2 O10 115.3(4) . .
O8 Cl2 O10 133.5(6) . .
O9 Cl2 O7 105.9(4) . .
O8 Cl2 O7 70.1(4) . .
O10 Cl2 O7 96.7(3) . .
O9 Cl2 O7 105.9(4) . 6
O8 Cl2 O7 70.1(4) . 6
O10 Cl2 O7 96.7(3) . 6
O7 Cl2 O7 135.8(9) . 6
O13 Cl3 O13 180.0(15) . 5
O13 Cl3 O11 122.5(13) . 2
O13 Cl3 O11 57.5(13) 5 2
O13 Cl3 O11 57.5(13) . .
O13 Cl3 O11 122.5(13) 5 .
O11 Cl3 O11 85.7(19) 2 .
O13 Cl3 O11 122.5(13) . 5
O13 Cl3 O11 57.5(13) 5 5
O11 Cl3 O11 94.3(19) 2 5
O11 Cl3 O11 180(2) . 5
O13 Cl3 O11 57.5(13) . 6
O13 Cl3 O11 122.5(13) 5 6
O11 Cl3 O11 180.0(7) 2 6
O11 Cl3 O11 94.3(19) . 6
O11 Cl3 O11 85.7(19) 5 6
O13 Cl3 O12 69.5(15) . .
O13 Cl3 O12 110.5(15) 5 .
O11 Cl3 O12 78.4(11) 2 .
O11 Cl3 O12 101.6(11) . .
O11 Cl3 O12 78.4(11) 5 .
O11 Cl3 O12 101.6(11) 6 .
O13 Cl3 O12 110.5(15) . 5
O13 Cl3 O12 69.5(15) 5 5
O11 Cl3 O12 101.6(11) 2 5
O11 Cl3 O12 78.4(11) . 5
O11 Cl3 O12 101.6(11) 5 5
O11 Cl3 O12 78.4(11) 6 5
O12 Cl3 O12 180.0(17) . 5

loop_
_geom_bond_atom_site_label_1
_geom_bond_atom_site_label_2
_geom_bond_distance
_geom_bond_site_symmetry_2
Cu1 O2 1.966(3) 5_545
Cu1 O2 1.966(3) 2_545
Cu1 O1 1.968(2) .
Cu1 O1 1.968(2) 6
Cu1 O3 2.163(5) .
Cu1 Cu1 2.6416(11) 5_545
O1 C6 1.258(4) .
O2 C6 1.255(4) .
O2 Cu1 1.966(3) 5_545
N1 C1 1.323(5) .
N1 C2 1.378(4) .
N1 C5 1.459(4) .
N2 C1 1.331(5) .
N2 C3 1.370(5) .
N2 C4 1.466(5) .
C2 C3 1.348(5) .
C5 C6 1.519(5) .
Cl1 O5 1.406(8) 5_544
Cl1 O5 1.406(8) .
Cl1 O4 1.412(8) 6_554
Cl1 O4 1.412(8) 5_544
Cl1 O4 1.412(8) .
Cl1 O4 1.412(8) 2_545
Cl1 O6 1.522(7) 5_544
Cl1 O6 1.522(7) .
O4 O4 1.19(3) 2_545
Cl2 O9 1.403(4) .
Cl2 O8 1.419(7) .
Cl2 O10 1.434(5) .
Cl2 O7 1.474(6) .
Cl2 O7 1.474(6) 6
Cl3 O13 1.400(9) .
Cl3 O13 1.400(9) 5
Cl3 O11 1.426(9) 2
Cl3 O11 1.426(9) .
Cl3 O11 1.426(9) 5
Cl3 O11 1.426(9) 6
Cl3 O12 1.446(9) .
Cl3 O12 1.446(9) 5
O14 O14 1.45(2) 6
